data_4000631
loop_
_publ_author_name
'Yuji Ohashi'
'Kenji Sakurai'
'Ng, Seik Weng'

_journal_name_full 'Chemistry of Materials'
_journal_paper_doi 10.1021/cm051145d
_journal_year 2005
_chemical_formula_moiety 'C12 H9 N3 O2.50'
_chemical_formula_sum 'C24 H18 N6 O5'
_chemical_formula_weight 470.44
_chemical_name_common 'azoxy dimer of 2-(2',4'-dinitrobenzyl)pyridine'
_space_group_IT_number 14
_symmetry_cell_setting monoclinic
_symmetry_space_group_name_Hall '-P 2yn'
_symmetry_space_group_name_H-M 'P 1 21/n 1'
_cell_angle_alpha 90.00
_cell_angle_beta 92.623(2)
_cell_angle_gamma 90.00
_cell_formula_units_Z 2
_cell_length_a 9.9484(5)
_cell_length_b 4.1968(2)
_cell_length_c 25.6637(13)
_cell_measurement_temperature 78(2)
_cell_volume 1070.37(9)
_diffrn_ambient_temperature 78(2)
_exptl_crystal_density_diffrn 1.460
_cod_depositor_comments
;
The following automatic conversions were performed:
'_symmetry_cell_setting' value 'Monoclinic' changed to 'monoclinic'
according to '/home/saulius/struct/CIF-dictionaries/cif_core.dic'
dictionary named 'cif_core.dic' version 2.4.1 from 2010-06-29.

Automatic conversion script
Id: cif_fix_enum 1527 2010-12-29 10:47:43Z saulius 
;
_cod_original_sg_symbol_H-M 'P 21/n'
_cod_database_code 4000631

loop_
_symmetry_equiv_pos_as_xyz
'x, y, z'
'x+1/2, -y+1/2, z+1/2'
'-x, -y, -z'
'-x-1/2, y-1/2, -z-1/2'

loop_
_atom_site_label
_atom_site_type_symbol
_atom_site_fract_x
_atom_site_fract_y
_atom_site_fract_z
_atom_site_U_iso_or_equiv
_atom_site_adp_type
_atom_site_occupancy
_atom_site_symmetry_multiplicity
_atom_site_calc_flag
_atom_site_refinement_flags
_atom_site_disorder_assembly
_atom_site_disorder_group
O1 O 0.6062(5) 0.6832(12) 0.55568(17) 0.0399(13) Uani 0.50 1 d PU A -1
O2 O 0.6149(11) 1.229(2) 0.3216(3) 0.115(3) Uani 0.50 1 d PDU A -1
O3 O 0.6173(8) 0.708(2) 0.3139(3) 0.089(2) Uani 0.50 1 d PDU A -1
N1 N 0.5684(9) 0.6391(17) 0.5086(4) 0.0323(14) Uani 0.50 1 d PDU A -1
N2 N 0.6299(8) 0.969(2) 0.3309(4) 0.0554(10) Uani 0.50 1 d PDU A -1
C1 C 0.6476(8) 0.796(2) 0.4703(3) 0.0385(18) Uani 0.50 1 d PGDU A -1
C2 C 0.6050(11) 0.800(4) 0.4179(4) 0.0411(14) Uani 0.50 1 d PGU A -1
H2 H 0.5222 0.7025 0.4071 0.049 Uiso 0.50 1 calc PR A -1
C3 C 0.6835(14) 0.946(4) 0.3815(3) 0.0388(16) Uani 0.50 1 d PGDU A -1
C4 C 0.8047(11) 1.089(3) 0.3973(2) 0.039(2) Uani 0.50 1 d PGDU A -1
C5 C 0.8473(6) 1.0853(18) 0.4496(3) 0.036(2) Uani 0.50 1 d PGU A -1
H5 H 0.9301 1.1828 0.4605 0.044 Uiso 0.50 1 calc PR A -1
C6 C 0.7688(7) 0.9388(15) 0.4861(2) 0.0325(18) Uani 0.50 1 d PGU A -1
H6 H 0.7979 0.9362 0.5219 0.039 Uiso 0.50 1 calc PR A -1
C7 C 0.8969(10) 1.261(3) 0.3580(3) 0.045(2) Uani 0.50 1 d PDU A -1
H7A H 0.8429 1.3223 0.3262 0.054 Uiso 0.50 1 calc PR A -1
H7B H 0.9351 1.4573 0.3742 0.054 Uiso 0.50 1 calc PR A -1
C8 C 1.0062(11) 1.047(3) 0.3441(3) 0.0320(18) Uani 0.50 1 d PGDU A -1
C9 C 1.0356(7) 0.9237(19) 0.2956(2) 0.036(2) Uani 0.50 1 d PGDU A -1
H9 H 0.9787 0.9701 0.2659 0.044 Uiso 0.50 1 calc PR A -1
C10 C 1.1484(8) 0.732(2) 0.2907(3) 0.047(3) Uani 0.50 1 d PGDU A -1
H10 H 1.1685 0.6482 0.2576 0.057 Uiso 0.50 1 calc PR A -1
C11 C 1.2318(12) 0.665(4) 0.3342(4) 0.045(2) Uani 0.50 1 d PGDU A -1
H11 H 1.3088 0.5338 0.3309 0.054 Uiso 0.50 1 calc PR A -1
C12 C 1.2023(17) 0.788(6) 0.3827(4) 0.0426(13) Uani 0.50 1 d PGDU A -1
H12 H 1.2593 0.7414 0.4124 0.051 Uiso 0.50 1 calc PR A -1
N3 N 1.0895(17) 0.979(5) 0.3876(3) 0.0374(11) Uani 0.50 1 d PGDU A -1
O2' O 0.4928(5) -0.0149(17) 0.6805(2) 0.0641(19) Uani 0.50 1 d PDU A -1
O3' O 0.2927(5) 0.0835(12) 0.70656(17) 0.0397(12) Uani 0.50 1 d PDU A -1
N1' N 0.4681(8) 0.4774(19) 0.4914(4) 0.0323(14) Uani 0.50 1 d PDU A -1
N2' N 0.3693(9) 0.0428(16) 0.6669(4) 0.0554(10) Uani 0.50 1 d PDU A -1
C1' C 0.3883(8) 0.302(2) 0.5284(4) 0.0385(18) Uani 0.50 1 d PGDU A -1
C2' C 0.4170(12) 0.247(4) 0.5812(4) 0.0411(14) Uani 0.50 1 d PGU A -1
H2' H 0.4948 0.3395 0.5979 0.049 Uiso 0.50 1 calc PR A -1
C3' C 0.3319(14) 0.058(4) 0.6095(3) 0.0388(16) Uani 0.50 1 d PGDU A -1
C4' C 0.2180(11) -0.077(3) 0.5850(3) 0.039(2) Uani 0.50 1 d PGDU A -1
C5' C 0.1894(6) -0.0226(18) 0.5322(3) 0.036(2) Uani 0.50 1 d PGU A -1
H5' H 0.1116 -0.1148 0.5155 0.044 Uiso 0.50 1 calc PR A -1
C6' C 0.2745(7) 0.1667(13) 0.5039(2) 0.0325(18) Uani 0.50 1 d PGU A -1
H6' H 0.2549 0.2038 0.4679 0.039 Uiso 0.50 1 calc PR A -1
C7' C 0.1150(10) -0.267(3) 0.6166(4) 0.045(2) Uani 0.50 1 d PDU A -1
H7'A H 0.0747 -0.4354 0.5937 0.054 Uiso 0.50 1 calc PR A -1
H7'B H 0.1642 -0.3746 0.6460 0.054 Uiso 0.50 1 calc PR A -1
C8' C 0.0030(11) -0.073(3) 0.6380(3) 0.0320(18) Uani 0.50 1 d PGDU A -1
C9' C 0.0052(7) -0.002(2) 0.6909(2) 0.036(2) Uani 0.50 1 d PGDU A -1
H9' H 0.0765 -0.0779 0.7134 0.044 Uiso 0.50 1 calc PR A -1
C10' C -0.0969(8) 0.182(2) 0.7109(3) 0.047(3) Uani 0.50 1 d PGDU A -1
H10' H -0.0954 0.2302 0.7470 0.057 Uiso 0.50 1 calc PR A -1
C11' C -0.2012(12) 0.293(4) 0.6779(4) 0.045(2) Uani 0.50 1 d PGDU A -1
H11' H -0.2710 0.4183 0.6916 0.054 Uiso 0.50 1 calc PR A -1
C12' C -0.2034(17) 0.222(6) 0.6250(4) 0.0426(13) Uani 0.50 1 d PGDU A -1
H12' H -0.2747 0.2983 0.6025 0.051 Uiso 0.50 1 calc PR A -1
N3' N -0.1013(17) 0.039(5) 0.6050(3) 0.0374(11) Uani 0.50 1 d PGDU A -1

loop_
_atom_site_aniso_label
_atom_site_aniso_U_11
_atom_site_aniso_U_22
_atom_site_aniso_U_33
_atom_site_aniso_U_23
_atom_site_aniso_U_13
_atom_site_aniso_U_12
O1 0.036(3) 0.056(3) 0.027(2) -0.006(2) -0.006(2) 0.000(2)
O2 0.193(10) 0.079(5) 0.068(5) 0.035(4) -0.031(5) -0.015(6)
O3 0.108(6) 0.099(6) 0.058(4) -0.019(4) -0.015(4) 0.002(5)
N1 0.015(5) 0.035(4) 0.046(2) -0.009(4) -0.004(3) 0.002(3)
N2 0.046(2) 0.055(2) 0.064(3) 0.008(2) -0.0035(19) -0.0069(18)
C1 0.034(5) 0.036(6) 0.045(3) -0.015(3) -0.009(3) 0.013(3)
C2 0.020(4) 0.057(4) 0.046(2) -0.010(2) -0.004(2) 0.006(2)
C3 0.027(3) 0.041(2) 0.049(3) -0.006(3) 0.000(3) 0.003(2)
C4 0.019(4) 0.028(2) 0.069(5) -0.006(4) 0.003(4) 0.005(2)
C5 0.024(4) 0.031(3) 0.054(6) -0.003(3) -0.004(3) 0.000(3)
C6 0.024(5) 0.026(4) 0.046(4) -0.009(3) -0.008(3) 0.000(3)
C7 0.040(3) 0.034(2) 0.059(6) 0.021(5) -0.014(5) 0.000(2)
C8 0.051(3) 0.032(3) 0.012(5) 0.002(4) -0.011(4) -0.020(2)
C9 0.034(5) 0.037(5) 0.038(4) 0.004(3) 0.004(3) -0.006(3)
C10 0.045(7) 0.054(6) 0.042(3) 0.010(3) -0.008(4) -0.019(5)
C11 0.050(5) 0.052(4) 0.033(5) -0.003(4) 0.002(4) -0.019(3)
C12 0.041(2) 0.042(2) 0.044(3) -0.010(3) 0.009(2) -0.0034(18)
N3 0.032(3) 0.037(2) 0.042(2) 0.000(3) -0.014(2) -0.0042(17)
O2' 0.020(3) 0.122(5) 0.048(3) 0.040(3) -0.014(2) -0.003(3)
O3' 0.035(3) 0.061(3) 0.023(2) 0.008(2) 0.001(2) -0.012(2)
N1' 0.015(5) 0.035(4) 0.046(2) -0.009(4) -0.004(3) 0.002(3)
N2' 0.046(2) 0.055(2) 0.064(3) 0.008(2) -0.0035(19) -0.0069(18)
C1' 0.034(5) 0.036(6) 0.045(3) -0.015(3) -0.009(3) 0.013(3)
C2' 0.020(4) 0.057(4) 0.046(2) -0.010(2) -0.004(2) 0.006(2)
C3' 0.027(3) 0.041(2) 0.049(3) -0.006(3) 0.000(3) 0.003(2)
C4' 0.019(4) 0.028(2) 0.069(5) -0.006(4) 0.003(4) 0.005(2)
C5' 0.024(4) 0.031(3) 0.054(6) -0.003(3) -0.004(3) 0.000(3)
C6' 0.024(5) 0.026(4) 0.046(4) -0.009(3) -0.008(3) 0.000(3)
C7' 0.040(3) 0.034(2) 0.059(6) 0.021(5) -0.014(5) 0.000(2)
C8' 0.051(3) 0.032(3) 0.012(5) 0.002(4) -0.011(4) -0.020(2)
C9' 0.034(5) 0.037(5) 0.038(4) 0.004(3) 0.004(3) -0.006(3)
C10' 0.045(7) 0.054(6) 0.042(3) 0.010(3) -0.008(4) -0.019(5)
C11' 0.050(5) 0.052(4) 0.033(5) -0.003(4) 0.002(4) -0.019(3)
C12' 0.041(2) 0.042(2) 0.044(3) -0.010(3) 0.009(2) -0.0034(18)
N3' 0.032(3) 0.037(2) 0.042(2) 0.000(3) -0.014(2) -0.0042(17)

loop_
_geom_bond_atom_site_label_1
_geom_bond_atom_site_label_2
_geom_bond_distance
_geom_bond_site_symmetry_2
_geom_bond_publ_flag
O1 N1 1.263(11) . ?
O2 N2 1.127(10) . ?
O3 N2 1.180(9) . ?
N1 N1' 1.269(9) . ?
N1 C1 1.446(9) . ?
N2 C3 1.383(11) . ?
C1 C2 1.3900 . ?
C1 C6 1.3900 . ?
C2 C3 1.3900 . ?
C3 C4 1.3900 . ?
C4 C5 1.3900 . ?
C4 C7 1.570(10) . ?
C5 C6 1.3900 . ?
C7 C8 1.467(10) . ?
C8 C9 1.3900 . ?
C8 N3 1.3900 . ?
C9 C10 1.3900 . ?
C10 C11 1.3900 . ?
C11 C12 1.3900 . ?
C12 N3 1.3900 . ?
O2' N2' 1.284(10) . ?
O3' N2' 1.310(10) . ?
N1' C1' 1.465(9) . ?
N2' C3' 1.505(10) . ?
C1' C2' 1.3900 . ?
C1' C6' 1.3900 . ?
C2' C3' 1.3900 . ?
C3' C4' 1.3900 . ?
C4' C5' 1.3900 . ?
C4' C7' 1.556(10) . ?
C5' C6' 1.3900 . ?
C7' C8' 1.505(10) . ?
C8' C9' 1.3900 . ?
C8' N3' 1.3900 . ?
C9' C10' 1.3900 . ?
C10' C11' 1.3900 . ?
C11' C12' 1.3900 . ?
C12' N3' 1.3900 . ?
